data_4325777
loop_
_publ_author_name
'Stephen Sproules'
'Priyabrata Banerjee'
'Thomas Weyherm\"uller'
'Yong Yan'
'James P. Donahue'
'Karl Wieghardt'

_publ_section_title
;
 Monoanionic Molybdenum and Tungsten Tris(dithiolene) Complexes: A
 Multifrequency EPR Study
;
_journal_name_full 'Inorganic Chemistry'
_journal_page_first 7106
_journal_page_last 7122
_journal_paper_doi 10.1021/ic2006265
_journal_volume 50
_journal_year 2011
_chemical_formula_moiety 'C42 H30 Mo S6, C24 H20 P, C H2 Cl2'
_chemical_formula_sum 'C67 H52 Cl2 Mo P S6'
_chemical_formula_weight 1247.26
_chemical_name_systematic
; 
 ? 
;
_space_group_IT_number 14
_symmetry_cell_setting monoclinic
_symmetry_space_group_name_Hall '-P 2yn'
_symmetry_space_group_name_H-M 'P 1 21/n 1'
_atom_sites_solution_hydrogens geom
_atom_sites_solution_primary direct
_atom_sites_solution_secondary difmap
_audit_creation_method SHELXL-97
_cell_angle_alpha 90.00
_cell_angle_beta 116.543(2)
_cell_angle_gamma 90.00
_cell_formula_units_Z 4
_cell_length_a 14.101(2)
_cell_length_b 30.901(4)
_cell_length_c 14.709(2)
_cell_measurement_reflns_used 9943
_cell_measurement_temperature 100(2)
_cell_measurement_theta_max 26.59
_cell_measurement_theta_min 2.51
_cell_volume 5733.7(14)
_computing_cell_refinement 'Bruker SAINT 7.34a'
_computing_data_collection 'Bruker SAINT 7.34a'
_computing_data_reduction 'Bruker SAINT 7.34a'
_computing_structure_refinement 'SHELXL-97 (Sheldrick, 1997)'
_computing_structure_solution 'SHELXS-97 (Sheldrick, 1990)'
_diffrn_ambient_temperature 100(2)
_diffrn_measured_fraction_theta_full 0.987
_diffrn_measured_fraction_theta_max 0.987
_diffrn_measurement_device_type 'Bruker APEX2, INCOTEC Multi-Layer-Optics'
_diffrn_radiation_monochromator graphite
_diffrn_radiation_source 'rotating anode'
_diffrn_radiation_type MoK\a
_diffrn_radiation_wavelength 0.71073
_diffrn_reflns_av_R_equivalents 0.0808
_diffrn_reflns_av_sigmaI/netI 0.0362
_diffrn_reflns_limit_h_max 17
_diffrn_reflns_limit_h_min -17
_diffrn_reflns_limit_k_max 38
_diffrn_reflns_limit_k_min -38
_diffrn_reflns_limit_l_max 18
_diffrn_reflns_limit_l_min -18
_diffrn_reflns_number 112508
_diffrn_reflns_theta_full 26.74
_diffrn_reflns_theta_max 26.74
_diffrn_reflns_theta_min 1.32
_exptl_absorpt_coefficient_mu 0.611
_exptl_absorpt_correction_T_max 0.989
_exptl_absorpt_correction_T_min 0.953
_exptl_absorpt_correction_type multi-scan
_exptl_absorpt_process_details 'SADABS, Vers. 2006/1 Bruker AXS (2006)'
_exptl_crystal_colour black
_exptl_crystal_density_diffrn 1.445
_exptl_crystal_description 'opaque parallelepiped'
_exptl_crystal_F_000 2564
_exptl_crystal_size_max 0.08
_exptl_crystal_size_mid 0.06
_exptl_crystal_size_min 0.05
_refine_diff_density_max 1.098
_refine_diff_density_min -0.700
_refine_diff_density_rms 0.087
_refine_ls_extinction_method none
_refine_ls_goodness_of_fit_ref 1.077
_refine_ls_hydrogen_treatment constr
_refine_ls_matrix_type full
_refine_ls_number_parameters 719
_refine_ls_number_reflns 12019
_refine_ls_number_restraints 21
_refine_ls_restrained_S_all 1.095
_refine_ls_R_factor_all 0.0528
_refine_ls_R_factor_gt 0.0404
_refine_ls_shift/su_max 0.001
_refine_ls_shift/su_mean 0.000
_refine_ls_structure_factor_coef Fsqd
_refine_ls_weighting_details 'calc w=1/[\s^2^(Fo^2^)+(0.0447P)^2^+8.5984P] where P=(Fo^2^+2Fc^2^)/3'
_refine_ls_weighting_scheme calc
_refine_ls_wR_factor_gt 0.0971
_refine_ls_wR_factor_ref 0.1048
_reflns_number_gt 9949
_reflns_number_total 12019
_reflns_threshold_expression >2sigma(I)
_cod_data_source_file ic2006265_si_002_2.cif
_cod_data_source_block 2
_cod_original_cell_volume 5733.7(13)
_cod_database_code 4325777

loop_
_symmetry_equiv_pos_as_xyz
'x, y, z'
'-x+1/2, y+1/2, -z+1/2'
'-x, -y, -z'
'x-1/2, -y-1/2, z-1/2'

loop_
_atom_site_label
_atom_site_type_symbol
_atom_site_fract_x
_atom_site_fract_y
_atom_site_fract_z
_atom_site_U_iso_or_equiv
_atom_site_adp_type
_atom_site_occupancy
_atom_site_symmetry_multiplicity
_atom_site_calc_flag
_atom_site_refinement_flags
_atom_site_disorder_assembly
_atom_site_disorder_group
Mo1 Mo 0.793621(17) 0.139470(8) 0.746954(17) 0.01514(7) Uani 1 1 d . A .
S1 S 0.89277(5) 0.09020(2) 0.87886(5) 0.02034(15) Uani 1 1 d . . .
C2 C 0.9199(2) 0.11238(9) 0.9962(2) 0.0187(6) Uani 1 1 d . . .
C3 C 0.8898(2) 0.15388(9) 1.0005(2) 0.0184(5) Uani 1 1 d . . .
S4 S 0.82876(5) 0.18431(2) 0.88959(5) 0.01892(14) Uani 1 1 d . . .
C5 C 0.9834(2) 0.08442(10) 1.0846(2) 0.0206(6) Uani 1 1 d . . .
C6 C 0.9566(2) 0.04105(10) 1.0845(2) 0.0253(6) Uani 1 1 d . . .
H6 H 0.8965 0.0297 1.0280 0.030 Uiso 1 1 calc R . .
C7 C 1.0165(2) 0.01416(11) 1.1658(2) 0.0275(7) Uani 1 1 d . . .
H7 H 0.9972 -0.0154 1.1648 0.033 Uiso 1 1 calc R . .
C8 C 1.1030(2) 0.03024(11) 1.2471(2) 0.0289(7) Uani 1 1 d . . .
H8 H 1.1432 0.0120 1.3032 0.035 Uiso 1 1 calc R . .
C9 C 1.1326(2) 0.07327(11) 1.2484(2) 0.0287(7) Uani 1 1 d . . .
H9 H 1.1935 0.0841 1.3049 0.034 Uiso 1 1 calc R . .
C10 C 1.0737(2) 0.10026(10) 1.1677(2) 0.0232(6) Uani 1 1 d . . .
H10 H 1.0945 0.1296 1.1686 0.028 Uiso 1 1 calc R . .
C11 C 0.9041(2) 0.17587(10) 1.0953(2) 0.0204(6) Uani 1 1 d . . .
C12 C 0.8741(2) 0.15492(11) 1.1628(2) 0.0268(6) Uani 1 1 d . . .
H12 H 0.8450 0.1266 1.1476 0.032 Uiso 1 1 calc R . .
C13 C 0.8866(3) 0.17515(12) 1.2513(2) 0.0362(8) Uani 1 1 d . . .
H13 H 0.8645 0.1610 1.2961 0.043 Uiso 1 1 calc R . .
C14 C 0.9313(3) 0.21602(13) 1.2746(2) 0.0403(9) Uani 1 1 d . . .
H14 H 0.9422 0.2295 1.3365 0.048 Uiso 1 1 calc R . .
C15 C 0.9600(2) 0.23718(12) 1.2080(2) 0.0324(7) Uani 1 1 d . . .
H15 H 0.9900 0.2653 1.2239 0.039 Uiso 1 1 calc R . .
C16 C 0.9452(2) 0.21750(10) 1.1184(2) 0.0240(6) Uani 1 1 d . . .
H16 H 0.9632 0.2326 1.0720 0.029 Uiso 1 1 calc R . .
S21 S 0.66948(5) 0.08311(2) 0.70185(5) 0.02120(15) Uani 1 1 d . . .
C22 C 0.5464(2) 0.10148(10) 0.6131(2) 0.0194(6) Uani 1 1 d . . .
C23 C 0.5313(2) 0.14419(9) 0.5900(2) 0.0189(6) Uani 1 1 d . . .
S24 S 0.63436(5) 0.18043(2) 0.65680(5) 0.01909(14) Uani 1 1 d . . .
C25 C 0.4673(2) 0.06635(9) 0.5682(2) 0.0213(6) Uani 1 1 d . . .
C26 C 0.4403(2) 0.04044(11) 0.6306(2) 0.0276(7) Uani 1 1 d . . .
H26 H 0.4674 0.0471 0.7008 0.033 Uiso 1 1 calc R . .
C27 C 0.3735(2) 0.00486(11) 0.5906(2) 0.0304(7) Uani 1 1 d . . .
H27 H 0.3542 -0.0124 0.6331 0.036 Uiso 1 1 calc R . .
C28 C 0.3362(2) -0.00501(10) 0.4899(3) 0.0297(7) Uani 1 1 d . . .
H28 H 0.2919 -0.0296 0.4629 0.036 Uiso 1 1 calc R . .
C29 C 0.3624(2) 0.02047(10) 0.4266(2) 0.0268(6) Uani 1 1 d . . .
H29 H 0.3366 0.0131 0.3569 0.032 Uiso 1 1 calc R . .
C30 C 0.4257(2) 0.05633(10) 0.4650(2) 0.0231(6) Uani 1 1 d . . .
H30 H 0.4412 0.0744 0.4211 0.028 Uiso 1 1 calc R . .
C31 C 0.4312(2) 0.16300(9) 0.5118(2) 0.0200(6) Uani 1 1 d . . .
C32 C 0.3334(2) 0.15447(10) 0.5103(2) 0.0260(6) Uani 1 1 d . . .
H32 H 0.3302 0.1365 0.5613 0.031 Uiso 1 1 calc R . .
C33 C 0.2408(3) 0.17178(12) 0.4354(3) 0.0355(8) Uani 1 1 d . . .
H33 H 0.1748 0.1661 0.4360 0.043 Uiso 1 1 calc R . .
C34 C 0.2444(3) 0.19731(11) 0.3600(3) 0.0376(8) Uani 1 1 d . . .
H34 H 0.1809 0.2090 0.3082 0.045 Uiso 1 1 calc R . .
C35 C 0.3408(3) 0.20590(11) 0.3600(2) 0.0317(7) Uani 1 1 d . . .
H35 H 0.3433 0.2231 0.3075 0.038 Uiso 1 1 calc R . .
C36 C 0.4334(2) 0.18944(10) 0.4362(2) 0.0244(6) Uani 1 1 d . . .
H36 H 0.4995 0.1963 0.4369 0.029 Uiso 1 1 calc R . .
S41 S 0.86596(7) 0.09567(2) 0.66139(6) 0.02681(17) Uani 1 1 d . A .
C42 C 0.9532(2) 0.12626(11) 0.6339(2) 0.0265(7) Uani 1 1 d . . .
C43 C 0.9570(2) 0.16952(10) 0.6469(2) 0.0214(6) Uani 1 1 d . A .
S44 S 0.87553(5) 0.19440(2) 0.69198(5) 0.01870(14) Uani 1 1 d . . .
C45 C 1.0117(3) 0.10315(11) 0.5872(3) 0.0472(11) Uani 0.6616(16) 1 d PD A 1
C46 C 1.1119(4) 0.08095(14) 0.6559(4) 0.0409(12) Uani 0.6616(16) 1 d PD A 1
H46 H 1.1312 0.0779 0.7262 0.049 Uiso 0.6616(16) 1 calc PR A 1
C47 C 1.1764(4) 0.06484(15) 0.6155(4) 0.0415(12) Uani 0.6616(16) 1 d PD A 1
H47 H 1.2416 0.0512 0.6585 0.050 Uiso 0.6616(16) 1 calc PR A 1
C48 C 1.1461(4) 0.06866(16) 0.5127(4) 0.0363(11) Uani 0.6616(16) 1 d PD A 1
H48 H 1.1894 0.0564 0.4850 0.044 Uiso 0.6616(16) 1 calc PR A 1
C49 C 1.0537(5) 0.09000(18) 0.4494(4) 0.0399(9) Uani 0.6616(16) 1 d PD A 1
H49 H 1.0325 0.0920 0.3785 0.048 Uiso 0.6616(16) 1 calc PR A 1
C50 C 0.9934(3) 0.10818(14) 0.4911(3) 0.0238(10) Uani 0.6616(16) 1 d PD A 1
H50 H 0.9347 0.1255 0.4484 0.029 Uiso 0.6616(16) 1 calc PR A 1
C45X C 1.0117(3) 0.10315(11) 0.5872(3) 0.0472(11) Uani 0.3384(16) 1 d PD A 2
C46X C 1.0223(5) 0.0549(2) 0.6052(5) 0.0409(12) Uani 0.3384(16) 1 d PD A 2
H46X H 1.0078 0.0432 0.6575 0.049 Uiso 0.3384(16) 1 calc PR A 2
C47X C 1.0520(6) 0.0269(3) 0.5490(6) 0.0415(12) Uani 0.3384(16) 1 d PD A 2
H47X H 1.0565 -0.0034 0.5621 0.050 Uiso 0.3384(16) 1 calc PR A 2
C48X C 1.0752(7) 0.0433(3) 0.4736(6) 0.0363(11) Uani 0.3384(16) 1 d PD A 2
H48X H 1.0984 0.0249 0.4358 0.044 Uiso 0.3384(16) 1 calc PR A 2
C49X C 1.0637(9) 0.0875(3) 0.4552(6) 0.0399(9) Uani 0.3384(16) 1 d PD A 2
H49X H 1.0789 0.0993 0.4036 0.048 Uiso 0.3384(16) 1 calc PR A 2
C50X C 1.0309(6) 0.1144(3) 0.5095(5) 0.0238(10) Uani 0.3384(16) 1 d PD A 2
H50X H 1.0209 0.1440 0.4899 0.029 Uiso 0.3384(16) 1 calc PR A 2
C51 C 1.0276(2) 0.19862(11) 0.6243(2) 0.0266(7) Uani 1 1 d . . .
C52 C 1.1377(3) 0.19399(14) 0.6776(3) 0.0476(10) Uani 1 1 d . A .
H52 H 1.1670 0.1732 0.7305 0.057 Uiso 1 1 calc R . .
C53 C 1.2032(3) 0.21907(16) 0.6540(4) 0.0612(13) Uani 1 1 d . . .
H53 H 1.2777 0.2151 0.6898 0.073 Uiso 1 1 calc R A .
C54 C 1.1625(3) 0.24995(14) 0.5793(4) 0.0502(11) Uani 1 1 d . A .
H54 H 1.2087 0.2674 0.5635 0.060 Uiso 1 1 calc R . .
C55 C 1.0559(3) 0.25536(12) 0.5280(3) 0.0414(9) Uani 1 1 d . . .
H55 H 1.0279 0.2768 0.4765 0.050 Uiso 1 1 calc R A .
C56 C 0.9865(3) 0.22996(11) 0.5498(2) 0.0303(7) Uani 1 1 d . A .
H56 H 0.9121 0.2342 0.5137 0.036 Uiso 1 1 calc R . .
P60 P 0.42193(5) 0.12193(2) 1.09662(5) 0.01451(14) Uani 1 1 d . . .
C61 C 0.5206(2) 0.13850(9) 1.21976(19) 0.0167(5) Uani 1 1 d . . .
C62 C 0.5477(2) 0.11106(10) 1.3029(2) 0.0233(6) Uani 1 1 d . . .
H62 H 0.5125 0.0841 1.2947 0.028 Uiso 1 1 calc R . .
C63 C 0.6258(2) 0.12302(11) 1.3974(2) 0.0282(7) Uani 1 1 d . . .
H63 H 0.6440 0.1042 1.4538 0.034 Uiso 1 1 calc R . .
C64 C 0.6775(2) 0.16229(11) 1.4104(2) 0.0263(6) Uani 1 1 d . . .
H64 H 0.7315 0.1703 1.4753 0.032 Uiso 1 1 calc R . .
C65 C 0.6502(2) 0.18999(11) 1.3281(2) 0.0266(6) Uani 1 1 d . . .
H65 H 0.6852 0.2171 1.3370 0.032 Uiso 1 1 calc R . .
C66 C 0.5720(2) 0.17830(10) 1.2327(2) 0.0231(6) Uani 1 1 d . . .
H66 H 0.5536 0.1973 1.1765 0.028 Uiso 1 1 calc R . .
C71 C 0.3919(2) 0.06612(9) 1.1022(2) 0.0176(5) Uani 1 1 d . . .
C72 C 0.4547(2) 0.03430(10) 1.0894(2) 0.0227(6) Uani 1 1 d . . .
H72 H 0.5130 0.0422 1.0771 0.027 Uiso 1 1 calc R . .
C73 C 0.4317(3) -0.00908(10) 1.0946(2) 0.0291(7) Uani 1 1 d . . .
H73 H 0.4746 -0.0309 1.0861 0.035 Uiso 1 1 calc R . .
C74 C 0.3466(3) -0.02044(10) 1.1122(2) 0.0289(7) Uani 1 1 d . . .
H74 H 0.3295 -0.0501 1.1130 0.035 Uiso 1 1 calc R . .
C75 C 0.2862(2) 0.01082(10) 1.1285(2) 0.0256(6) Uani 1 1 d . . .
H75 H 0.2296 0.0026 1.1432 0.031 Uiso 1 1 calc R . .
C76 C 0.3079(2) 0.05413(10) 1.1235(2) 0.0223(6) Uani 1 1 d . . .
H76 H 0.2661 0.0757 1.1345 0.027 Uiso 1 1 calc R . .
C81 C 0.3015(2) 0.15239(9) 1.0534(2) 0.0179(5) Uani 1 1 d . . .
C82 C 0.2087(2) 0.13520(10) 0.9738(2) 0.0227(6) Uani 1 1 d . . .
H82 H 0.2090 0.1068 0.9493 0.027 Uiso 1 1 calc R . .
C83 C 0.1172(2) 0.15993(11) 0.9317(2) 0.0263(6) Uani 1 1 d . . .
H83 H 0.0549 0.1488 0.8773 0.032 Uiso 1 1 calc R . .
C84 C 0.1167(2) 0.20106(11) 0.9693(2) 0.0287(7) Uani 1 1 d . . .
H84 H 0.0539 0.2180 0.9405 0.034 Uiso 1 1 calc R . .
C85 C 0.2064(2) 0.21746(11) 1.0480(3) 0.0313(7) Uani 1 1 d . . .
H85 H 0.2050 0.2455 1.0737 0.038 Uiso 1 1 calc R . .
C86 C 0.2997(2) 0.19309(10) 1.0907(2) 0.0252(6) Uani 1 1 d . . .
H86 H 0.3616 0.2045 1.1451 0.030 Uiso 1 1 calc R . .
C91 C 0.4730(2) 0.12850(9) 1.0047(2) 0.0176(5) Uani 1 1 d . . .
C92 C 0.4030(3) 0.13394(13) 0.9031(2) 0.0362(8) Uani 1 1 d . . .
H92 H 0.3290 0.1349 0.8828 0.043 Uiso 1 1 calc R . .
C93 C 0.4401(3) 0.13806(14) 0.8305(2) 0.0418(9) Uani 1 1 d . . .
H93 H 0.3915 0.1412 0.7607 0.050 Uiso 1 1 calc R . .
C94 C 0.5472(3) 0.13762(10) 0.8598(2) 0.0301(7) Uani 1 1 d . . .
H94 H 0.5729 0.1411 0.8105 0.036 Uiso 1 1 calc R . .
C95 C 0.6172(2) 0.13218(11) 0.9602(2) 0.0283(7) Uani 1 1 d . . .
H95 H 0.6911 0.1316 0.9800 0.034 Uiso 1 1 calc R . .
C96 C 0.5809(2) 0.12751(10) 1.0336(2) 0.0247(6) Uani 1 1 d . . .
H96 H 0.6298 0.1237 1.1030 0.030 Uiso 1 1 calc R . .
C100 C 0.1656(5) -0.0332(2) 0.7392(5) 0.0531(15) Uani 0.6616(16) 1 d PD A 1
H10A H 0.1137 -0.0485 0.7558 0.064 Uiso 0.6616(16) 1 calc PR A 1
H10B H 0.1259 -0.0135 0.6814 0.064 Uiso 0.6616(16) 1 calc PR A 1
Cl11 Cl 0.23538(15) -0.07078(6) 0.70393(17) 0.0535(5) Uani 0.6616(16) 1 d PD A 1
Cl12 Cl 0.25218(14) -0.00234(9) 0.84590(13) 0.0648(5) Uani 0.6616(16) 1 d PD A 1
C105 C 0.2176(12) -0.0148(3) 0.8118(12) 0.0531(15) Uani 0.3384(16) 1 d PD A 2
H10C H 0.2353 -0.0236 0.8824 0.064 Uiso 0.3384(16) 1 calc PR A 2
H10D H 0.1401 -0.0100 0.7755 0.064 Uiso 0.3384(16) 1 calc PR A 2
Cl16 Cl 0.2514(3) -0.05630(13) 0.7530(3) 0.0535(5) Uani 0.3384(16) 1 d PD A 2
Cl17 Cl 0.2841(2) 0.03443(14) 0.8146(2) 0.0648(5) Uani 0.3384(16) 1 d PD A 2

loop_
_atom_site_aniso_label
_atom_site_aniso_U_11
_atom_site_aniso_U_22
_atom_site_aniso_U_33
_atom_site_aniso_U_23
_atom_site_aniso_U_13
_atom_site_aniso_U_12
Mo1 0.01393(11) 0.01850(13) 0.01395(11) 0.00132(9) 0.00708(9) -0.00090(9)
S1 0.0224(3) 0.0197(4) 0.0176(3) 0.0007(3) 0.0078(3) 0.0025(3)
C2 0.0162(13) 0.0240(15) 0.0166(13) 0.0005(11) 0.0079(11) -0.0018(11)
C3 0.0157(12) 0.0229(15) 0.0169(13) 0.0023(11) 0.0075(11) -0.0010(11)
S4 0.0220(3) 0.0194(3) 0.0161(3) 0.0021(3) 0.0092(3) 0.0023(3)
C5 0.0207(13) 0.0255(15) 0.0189(13) 0.0039(11) 0.0117(11) 0.0058(12)
C6 0.0240(14) 0.0266(16) 0.0248(15) 0.0023(12) 0.0105(12) 0.0019(12)
C7 0.0309(16) 0.0252(16) 0.0323(17) 0.0079(13) 0.0194(14) 0.0088(13)
C8 0.0297(16) 0.0361(18) 0.0232(15) 0.0106(13) 0.0140(13) 0.0146(14)
C9 0.0215(14) 0.0405(19) 0.0207(15) 0.0003(13) 0.0062(12) 0.0071(13)
C10 0.0228(14) 0.0244(16) 0.0229(14) -0.0003(12) 0.0106(12) 0.0057(12)
C11 0.0174(13) 0.0265(16) 0.0178(13) 0.0027(11) 0.0082(11) 0.0061(11)
C12 0.0276(15) 0.0297(17) 0.0265(15) 0.0066(13) 0.0151(13) 0.0074(13)
C13 0.045(2) 0.048(2) 0.0233(16) 0.0123(15) 0.0220(15) 0.0174(17)
C14 0.043(2) 0.054(2) 0.0198(16) -0.0061(15) 0.0103(15) 0.0119(18)
C15 0.0250(15) 0.0366(19) 0.0317(17) -0.0078(14) 0.0090(14) 0.0020(14)
C16 0.0203(14) 0.0286(16) 0.0237(15) -0.0001(12) 0.0103(12) 0.0019(12)
S21 0.0183(3) 0.0199(4) 0.0221(3) 0.0038(3) 0.0061(3) -0.0025(3)
C22 0.0161(13) 0.0249(15) 0.0177(13) 0.0029(11) 0.0082(11) -0.0012(11)
C23 0.0169(13) 0.0246(15) 0.0157(13) 0.0017(11) 0.0079(11) -0.0013(11)
S24 0.0157(3) 0.0194(3) 0.0219(3) 0.0016(3) 0.0081(3) -0.0009(3)
C25 0.0159(13) 0.0216(15) 0.0260(15) 0.0033(12) 0.0089(12) 0.0013(11)
C26 0.0250(15) 0.0296(17) 0.0250(15) 0.0014(13) 0.0085(13) -0.0054(13)
C27 0.0269(16) 0.0286(17) 0.0343(17) 0.0082(14) 0.0124(14) -0.0062(13)
C28 0.0219(15) 0.0228(16) 0.0389(18) -0.0010(14) 0.0085(13) -0.0042(12)
C29 0.0209(14) 0.0284(17) 0.0270(15) -0.0041(13) 0.0071(12) 0.0013(12)
C30 0.0197(14) 0.0248(16) 0.0253(15) 0.0024(12) 0.0105(12) 0.0002(12)
C31 0.0186(13) 0.0206(15) 0.0191(13) -0.0040(11) 0.0069(11) -0.0002(11)
C32 0.0225(14) 0.0260(16) 0.0314(16) -0.0028(13) 0.0138(13) -0.0024(12)
C33 0.0207(15) 0.0347(19) 0.047(2) -0.0048(16) 0.0118(15) 0.0001(14)
C34 0.0262(16) 0.0285(18) 0.0396(19) -0.0001(15) -0.0020(14) 0.0073(14)
C35 0.0377(18) 0.0274(17) 0.0252(16) 0.0045(13) 0.0098(14) 0.0059(14)
C36 0.0268(15) 0.0221(15) 0.0261(15) 0.0013(12) 0.0134(13) 0.0024(12)
S41 0.0438(4) 0.0189(4) 0.0295(4) 0.0011(3) 0.0270(4) 0.0008(3)
C42 0.0269(15) 0.0334(17) 0.0277(15) 0.0121(13) 0.0198(13) 0.0106(13)
C43 0.0151(13) 0.0328(17) 0.0175(13) 0.0057(12) 0.0083(11) 0.0001(12)
S44 0.0188(3) 0.0202(3) 0.0187(3) 0.0019(3) 0.0099(3) -0.0015(3)
C45 0.062(2) 0.051(2) 0.052(2) 0.0283(19) 0.048(2) 0.036(2)
C46 0.037(2) 0.056(3) 0.035(3) 0.010(2) 0.021(2) 0.018(2)
C47 0.037(3) 0.048(3) 0.045(3) 0.007(2) 0.023(2) 0.016(2)
C48 0.039(3) 0.041(3) 0.043(3) 0.000(2) 0.031(2) 0.006(2)
C49 0.042(2) 0.056(3) 0.0319(19) 0.0023(17) 0.0252(18) 0.0002(19)
C50 0.013(3) 0.033(2) 0.018(2) -0.0034(17) 0.000(2) -0.002(2)
C45X 0.062(2) 0.051(2) 0.052(2) 0.0283(19) 0.048(2) 0.036(2)
C46X 0.037(2) 0.056(3) 0.035(3) 0.010(2) 0.021(2) 0.018(2)
C47X 0.037(3) 0.048(3) 0.045(3) 0.007(2) 0.023(2) 0.016(2)
C48X 0.039(3) 0.041(3) 0.043(3) 0.000(2) 0.031(2) 0.006(2)
C49X 0.042(2) 0.056(3) 0.0319(19) 0.0023(17) 0.0252(18) 0.0002(19)
C50X 0.013(3) 0.033(2) 0.018(2) -0.0034(17) 0.000(2) -0.002(2)
C51 0.0272(15) 0.0321(17) 0.0282(16) -0.0040(13) 0.0193(13) -0.0064(13)
C52 0.0273(18) 0.059(3) 0.059(2) 0.003(2) 0.0222(18) -0.0067(17)
C53 0.035(2) 0.059(3) 0.100(4) -0.013(3) 0.040(2) -0.015(2)
C54 0.056(2) 0.044(2) 0.081(3) -0.028(2) 0.059(2) -0.027(2)
C55 0.071(3) 0.0300(19) 0.0381(19) -0.0138(15) 0.038(2) -0.0207(18)
C56 0.0419(18) 0.0293(17) 0.0258(16) -0.0073(13) 0.0207(15) -0.0128(14)
P60 0.0125(3) 0.0195(4) 0.0130(3) -0.0001(3) 0.0070(3) -0.0006(3)
C61 0.0134(12) 0.0243(15) 0.0129(12) 0.0008(10) 0.0064(10) 0.0009(11)
C62 0.0244(14) 0.0251(16) 0.0194(14) 0.0014(12) 0.0088(12) -0.0023(12)
C63 0.0300(16) 0.0330(17) 0.0197(14) 0.0054(13) 0.0093(13) 0.0024(14)
C64 0.0206(14) 0.0369(18) 0.0172(14) -0.0032(13) 0.0048(12) -0.0004(13)
C65 0.0252(15) 0.0281(17) 0.0259(15) -0.0038(13) 0.0109(13) -0.0081(13)
C66 0.0223(14) 0.0264(16) 0.0189(14) 0.0038(12) 0.0076(12) -0.0022(12)
C71 0.0185(13) 0.0207(14) 0.0146(12) -0.0007(10) 0.0081(11) -0.0036(11)
C72 0.0255(14) 0.0235(15) 0.0246(15) -0.0014(12) 0.0161(12) 0.0005(12)
C73 0.0404(18) 0.0248(16) 0.0281(16) 0.0021(13) 0.0206(15) 0.0055(14)
C74 0.0450(19) 0.0217(16) 0.0222(15) 0.0005(12) 0.0169(14) -0.0062(14)
C75 0.0289(15) 0.0280(17) 0.0237(15) -0.0007(12) 0.0150(13) -0.0071(13)
C76 0.0222(14) 0.0265(16) 0.0222(14) -0.0006(12) 0.0135(12) -0.0010(12)
C81 0.0138(12) 0.0233(15) 0.0181(13) 0.0020(11) 0.0086(11) 0.0012(11)
C82 0.0208(14) 0.0232(15) 0.0238(14) -0.0014(12) 0.0096(12) -0.0022(12)
C83 0.0152(13) 0.0324(17) 0.0266(15) 0.0011(13) 0.0050(12) -0.0030(12)
C84 0.0159(14) 0.0317(18) 0.0380(18) 0.0054(14) 0.0116(13) 0.0053(12)
C85 0.0264(16) 0.0262(17) 0.0424(19) -0.0082(14) 0.0162(15) 0.0030(13)
C86 0.0174(13) 0.0317(17) 0.0246(15) -0.0056(13) 0.0077(12) -0.0020(12)
C91 0.0207(13) 0.0192(14) 0.0180(13) 0.0005(10) 0.0131(11) -0.0002(11)
C92 0.0232(15) 0.066(3) 0.0221(16) 0.0040(16) 0.0120(13) 0.0064(16)
C93 0.0387(19) 0.072(3) 0.0181(15) 0.0094(16) 0.0159(15) 0.0130(18)
C94 0.0457(19) 0.0290(17) 0.0313(17) 0.0021(13) 0.0313(16) 0.0016(14)
C95 0.0256(15) 0.0318(18) 0.0369(17) -0.0071(14) 0.0224(14) -0.0048(13)
C96 0.0205(14) 0.0330(17) 0.0218(14) -0.0027(12) 0.0106(12) -0.0028(12)
C100 0.046(3) 0.073(4) 0.048(3) 0.006(3) 0.028(3) 0.009(3)
Cl11 0.0472(8) 0.0495(11) 0.0813(15) 0.0207(9) 0.0443(11) 0.0130(8)
Cl12 0.0402(8) 0.1100(15) 0.0381(8) -0.0064(8) 0.0120(6) 0.0092(9)
C105 0.046(3) 0.073(4) 0.048(3) 0.006(3) 0.028(3) 0.009(3)
Cl16 0.0472(8) 0.0495(11) 0.0813(15) 0.0207(9) 0.0443(11) 0.0130(8)
Cl17 0.0402(8) 0.1100(15) 0.0381(8) -0.0064(8) 0.0120(6) 0.0092(9)

loop_
_atom_type_symbol
_atom_type_description
_atom_type_scat_dispersion_real
_atom_type_scat_dispersion_imag
_atom_type_scat_source
C C 0.0033 0.0016 'International Tables Vol C Tables 4.2.6.8 and 6.1.1.4'
H H 0.0000 0.0000 'International Tables Vol C Tables 4.2.6.8 and 6.1.1.4'
P P 0.1023 0.0942 'International Tables Vol C Tables 4.2.6.8 and 6.1.1.4'
S S 0.1246 0.1234 'International Tables Vol C Tables 4.2.6.8 and 6.1.1.4'
Mo Mo -1.6832 0.6857 'International Tables Vol C Tables 4.2.6.8 and 6.1.1.4'
Cl Cl 0.1484 0.1585 'International Tables Vol C Tables 4.2.6.8 and 6.1.1.4'

loop_
_geom_angle_atom_site_label_1
_geom_angle_atom_site_label_2
_geom_angle_atom_site_label_3
_geom_angle
S21 Mo1 S41 82.50(3)
S21 Mo1 S1 81.21(3)
S41 Mo1 S1 80.28(3)
S21 Mo1 S4 121.20(3)
S41 Mo1 S4 146.52(3)
S1 Mo1 S4 80.65(3)
S21 Mo1 S44 147.65(3)
S41 Mo1 S44 80.67(3)
S1 Mo1 S44 122.43(3)
S4 Mo1 S44 86.73(3)
S21 Mo1 S24 80.75(3)
S41 Mo1 S24 121.85(3)
S1 Mo1 S24 148.96(2)
S4 Mo1 S24 87.40(3)
S44 Mo1 S24 84.99(3)
C2 S1 Mo1 110.38(10)
C3 C2 C5 125.9(3)
C3 C2 S1 118.9(2)
C5 C2 S1 114.9(2)
C2 C3 C11 124.1(2)
C2 C3 S4 120.0(2)
C11 C3 S4 115.9(2)
C3 S4 Mo1 109.46(10)
C6 C5 C10 118.6(3)
C6 C5 C2 120.2(3)
C10 C5 C2 121.2(3)
C7 C6 C5 120.9(3)
C8 C7 C6 119.9(3)
C7 C8 C9 120.3(3)
C10 C9 C8 120.2(3)
C9 C10 C5 120.0(3)
C16 C11 C12 118.7(3)
C16 C11 C3 121.4(2)
C12 C11 C3 119.9(3)
C13 C12 C11 120.5(3)
C12 C13 C14 119.8(3)
C15 C14 C13 120.2(3)
C16 C15 C14 120.1(3)
C15 C16 C11 120.7(3)
C22 S21 Mo1 109.82(10)
C23 C22 C25 126.7(3)
C23 C22 S21 119.9(2)
C25 C22 S21 113.3(2)
C22 C23 C31 124.3(3)
C22 C23 S24 119.0(2)
C31 C23 S24 116.7(2)
C23 S24 Mo1 108.12(10)
C26 C25 C30 118.9(3)
C26 C25 C22 120.0(3)
C30 C25 C22 120.9(2)
C25 C26 C27 120.5(3)
C28 C27 C26 119.6(3)
C27 C28 C29 120.7(3)
C30 C29 C28 120.0(3)
C29 C30 C25 120.3(3)
C36 C31 C32 118.3(3)
C36 C31 C23 119.7(2)
C32 C31 C23 122.0(3)
C33 C32 C31 121.0(3)
C34 C33 C32 119.9(3)
C33 C34 C35 119.9(3)
C36 C35 C34 120.0(3)
C35 C36 C31 120.9(3)
C42 S41 Mo1 109.33(11)
C43 C42 C45 123.5(3)
C43 C42 S41 119.6(2)
C45 C42 S41 116.6(3)
C42 C43 C51 123.8(3)
C42 C43 S44 120.1(2)
C51 C43 S44 116.1(2)
C43 S44 Mo1 108.44(10)
C50 C45 C42 123.9(3)
C50 C45 C46 116.8(3)
C42 C45 C46 117.8(3)
C47 C46 C45 118.8(4)
C48 C47 C46 119.9(5)
C47 C48 C49 121.1(4)
C50 C49 C48 118.6(4)
C45 C50 C49 124.3(4)
C48X C47X C46X 119.4(6)
C47X C48X C49X 117.9(6)
C50X C49X C48X 121.7(6)
C56 C51 C52 118.9(3)
C56 C51 C43 121.1(3)
C52 C51 C43 120.0(3)
C53 C52 C51 120.5(4)
C52 C53 C54 120.7(4)
C55 C54 C53 119.5(3)
C54 C55 C56 121.2(4)
C51 C56 C55 119.1(3)
C71 P60 C81 108.48(13)
C71 P60 C61 108.76(13)
C81 P60 C61 113.11(13)
C71 P60 C91 108.96(13)
C81 P60 C91 107.88(13)
C61 P60 C91 109.58(12)
C62 C61 C66 119.6(3)
C62 C61 P60 119.8(2)
C66 C61 P60 120.6(2)
C63 C62 C61 120.2(3)
C62 C63 C64 120.4(3)
C63 C64 C65 119.8(3)
C64 C65 C66 120.3(3)
C65 C66 C61 119.7(3)
C72 C71 C76 119.7(3)
C72 C71 P60 119.9(2)
C76 C71 P60 120.4(2)
C73 C72 C71 119.8(3)
C74 C73 C72 119.9(3)
C75 C74 C73 120.7(3)
C74 C75 C76 120.1(3)
C75 C76 C71 119.7(3)
C86 C81 C82 119.9(3)
C86 C81 P60 121.4(2)
C82 C81 P60 118.5(2)
C83 C82 C81 119.7(3)
C82 C83 C84 119.8(3)
C85 C84 C83 120.5(3)
C84 C85 C86 120.4(3)
C81 C86 C85 119.6(3)
C92 C91 C96 119.3(3)
C92 C91 P60 119.5(2)
C96 C91 P60 121.2(2)
C91 C92 C93 120.7(3)
C94 C93 C92 119.8(3)
C95 C94 C93 120.0(3)
C94 C95 C96 120.7(3)
C91 C96 C95 119.5(3)
Cl11 C100 Cl12 111.4(3)
Cl16 C105 Cl17 112.7(6)

loop_
_geom_bond_atom_site_label_1
_geom_bond_atom_site_label_2
_geom_bond_distance
Mo1 S21 2.3452(8)
Mo1 S41 2.3671(8)
Mo1 S1 2.3691(8)
Mo1 S4 2.3745(8)
Mo1 S44 2.3881(7)
Mo1 S24 2.3963(7)
S1 C2 1.733(3)
C2 C3 1.361(4)
C2 C5 1.483(4)
C3 C11 1.482(4)
C3 S4 1.741(3)
C5 C6 1.392(4)
C5 C10 1.401(4)
C6 C7 1.390(4)
C7 C8 1.364(5)
C8 C9 1.392(5)
C9 C10 1.383(4)
C11 C16 1.389(4)
C11 C12 1.399(4)
C12 C13 1.384(4)
C13 C14 1.384(6)
C14 C15 1.380(5)
C15 C16 1.380(4)
S21 C22 1.736(3)
C22 C23 1.356(4)
C22 C25 1.483(4)
C23 C31 1.484(4)
C23 S24 1.748(3)
C25 C26 1.393(4)
C25 C30 1.396(4)
C26 C27 1.395(4)
C27 C28 1.367(5)
C28 C29 1.389(4)
C29 C30 1.376(4)
C31 C36 1.392(4)
C31 C32 1.394(4)
C32 C33 1.385(5)
C33 C34 1.380(5)
C34 C35 1.385(5)
C35 C36 1.383(4)
S41 C42 1.736(3)
C42 C43 1.348(5)
C42 C45 1.473(4)
C43 C51 1.486(4)
C43 S44 1.740(3)
C45 C50 1.328(5)
C45 C46 1.488(6)
C46 C47 1.382(6)
C47 C48 1.381(7)
C48 C49 1.384(7)
C49 C50 1.372(5)
C46X C47X 1.385(7)
C47X C48X 1.385(8)
C48X C49X 1.388(8)
C49X C50X 1.369(6)
C51 C56 1.381(5)
C51 C52 1.399(5)
C52 C53 1.364(5)
C53 C54 1.373(7)
C54 C55 1.358(6)
C55 C56 1.398(4)
P60 C71 1.786(3)
P60 C81 1.791(3)
P60 C61 1.796(3)
P60 C91 1.805(3)
C61 C62 1.394(4)
C61 C66 1.397(4)
C62 C63 1.383(4)
C63 C64 1.384(5)
C64 C65 1.389(4)
C65 C66 1.391(4)
C71 C72 1.391(4)
C71 C76 1.404(4)
C72 C73 1.389(4)
C73 C74 1.382(4)
C74 C75 1.378(5)
C75 C76 1.382(4)
C81 C86 1.377(4)
C81 C82 1.412(4)
C82 C83 1.385(4)
C83 C84 1.387(5)
C84 C85 1.374(5)
C85 C86 1.398(4)
C91 C92 1.384(4)
C91 C96 1.385(4)
C92 C93 1.389(4)
C93 C94 1.373(5)
C94 C95 1.372(5)
C95 C96 1.393(4)
C100 Cl11 1.745(6)
C100 Cl12 1.774(7)
C105 Cl16 1.727(10)
C105 Cl17 1.779(10)
